data_4312557
loop_
_publ_author_name
'David V. Partyka'
'Richard J. Staples'
'R. H. Holm'

_publ_section_title
;
 Nucleophilic Reactivity and Oxo/Sulfido Substitution Reactions of MVIO3
 Groups (M = Mo, W)
;
_journal_name_full 'Inorganic Chemistry'
_journal_page_first 7877
_journal_page_last 7886
_journal_paper_doi 10.1021/ic030185l
_journal_volume 42
_journal_year 2003
_chemical_formula_sum 'C19 H42 F3 Mo N3 O6 S Si'
_chemical_formula_weight 621.65
_chemical_name_systematic
;
  ?
;
_space_group_IT_number 14
_symmetry_cell_setting monoclinic
_symmetry_space_group_name_Hall '-P 2ybc'
_symmetry_space_group_name_H-M 'P 1 21/c 1'
_atom_sites_solution_hydrogens geom
_atom_sites_solution_primary direct
_atom_sites_solution_secondary difmap
_audit_creation_method SHELXL-97
_cell_angle_alpha 90.00
_cell_angle_beta 93.91(3)
_cell_angle_gamma 90.00
_cell_formula_units_Z 4
_cell_length_a 8.3223(17)
_cell_length_b 30.128(6)
_cell_length_c 11.041(2)
_cell_measurement_temperature 293(2)
_cell_volume 2761.9(9)
_computing_cell_refinement 'Bruker XSCANS'
_computing_data_collection 'Bruker XSCANS'
_computing_data_reduction 'Bruker SHELXTL'
_computing_molecular_graphics 'Bruker SHELXTL'
_computing_publication_material 'Bruker SHELXTL'
_computing_structure_refinement 'SHELXL-97 (Sheldrick, 1997)'
_computing_structure_solution 'SHELXS-97 (Sheldrick, 1990)'
_diffrn_ambient_temperature 293(2)
_diffrn_measured_fraction_theta_full 0.984
_diffrn_measured_fraction_theta_max 0.984
_diffrn_measurement_device_type 'Bruker P4'
_diffrn_measurement_method '\w scans'
_diffrn_radiation_monochromator graphite
_diffrn_radiation_source 'fine-focus sealed tube'
_diffrn_radiation_type MoK\a
_diffrn_radiation_wavelength 0.71073
_diffrn_reflns_av_R_equivalents 0.0577
_diffrn_reflns_av_sigmaI/netI 0.0654
_diffrn_reflns_limit_h_max 11
_diffrn_reflns_limit_h_min -10
_diffrn_reflns_limit_k_max 39
_diffrn_reflns_limit_k_min -33
_diffrn_reflns_limit_l_max 14
_diffrn_reflns_limit_l_min -14
_diffrn_reflns_number 18559
_diffrn_reflns_theta_full 28.28
_diffrn_reflns_theta_max 28.28
_diffrn_reflns_theta_min 1.35
_exptl_absorpt_coefficient_mu 0.651
_exptl_absorpt_correction_type none
_exptl_crystal_density_diffrn 1.495
_exptl_crystal_density_method 'not measured'
_exptl_crystal_F_000 1296
_refine_diff_density_max 1.200
_refine_diff_density_min -0.740
_refine_diff_density_rms 0.099
_refine_ls_extinction_method none
_refine_ls_goodness_of_fit_ref 1.071
_refine_ls_hydrogen_treatment mixed
_refine_ls_matrix_type full
_refine_ls_number_parameters 317
_refine_ls_number_reflns 6742
_refine_ls_number_restraints 0
_refine_ls_restrained_S_all 1.071
_refine_ls_R_factor_all 0.0846
_refine_ls_R_factor_gt 0.0572
_refine_ls_shift/su_max 2.501
_refine_ls_shift/su_mean 0.008
_refine_ls_structure_factor_coef Fsqd
_refine_ls_weighting_details 'calc w=1/[\s^2^(Fo^2^)+(0.0506P)^2^+1.6460P] where P=(Fo^2^+2Fc^2^)/3'
_refine_ls_weighting_scheme calc
_refine_ls_wR_factor_gt 0.1128
_refine_ls_wR_factor_ref 0.1225
_reflns_number_gt 5022
_reflns_number_total 6742
_reflns_threshold_expression >2sigma(I)
_cod_data_source_file ic030185l_02.cif
_cod_data_source_block Compound3
_cod_depositor_comments
;
The following automatic conversions were performed:

'_symmetry_cell_setting' value 'Monoclinic' changed to 'monoclinic'
according to the built-in table from CIF Core dictionary named
'cif_core.dic' version 2.4.1 from 2010-06-29.

Automatic conversion script
Id: cif_fix_values 1646 2011-03-28 12:23:43Z adriana 
;
_cod_original_cell_volume 2762.0(10)
_cod_database_code 4312557

loop_
_symmetry_equiv_pos_as_xyz
'x, y, z'
'-x, y+1/2, -z+1/2'
'-x, -y, -z'
'x, -y-1/2, z-1/2'

loop_
_atom_site_label
_atom_site_type_symbol
_atom_site_fract_x
_atom_site_fract_y
_atom_site_fract_z
_atom_site_U_iso_or_equiv
_atom_site_adp_type
_atom_site_occupancy
_atom_site_symmetry_multiplicity
_atom_site_calc_flag
_atom_site_refinement_flags
_atom_site_disorder_assembly
_atom_site_disorder_group
Mo1 Mo 0.68215(4) 0.343704(10) 0.56211(3) 0.02332(10) Uani 1 1 d . . .
S1 S 0.20443(11) 0.30879(4) 0.16258(9) 0.0360(2) Uani 1 1 d . . .
Si1 Si 0.70340(12) 0.43322(3) 0.74942(10) 0.0272(2) Uani 1 1 d . . .
O1 O 0.7467(3) 0.39687(8) 0.6424(2) 0.0276(6) Uani 1 1 d . . .
O2 O 0.4842(3) 0.35176(9) 0.5189(2) 0.0338(6) Uani 1 1 d . . .
N2 N 0.9571(4) 0.33066(10) 0.5376(3) 0.0254(7) Uani 1 1 d . . .
N1 N 0.6859(4) 0.28750(10) 0.4250(3) 0.0282(7) Uani 1 1 d . . .
O3 O 0.6865(3) 0.30420(9) 0.6721(2) 0.0354(6) Uani 1 1 d . . .
O6 O 0.0340(3) 0.30078(10) 0.1490(3) 0.0424(7) Uani 1 1 d . . .
N3 N 0.7418(4) 0.37793(10) 0.3780(3) 0.0261(7) Uani 1 1 d . . .
O4 O 0.2522(4) 0.33978(14) 0.2559(3) 0.0702(12) Uani 1 1 d . . .
C5 C 0.6484(5) 0.35162(13) 0.2835(3) 0.0304(9) Uani 1 1 d . . .
H5A H 0.6724 0.3621 0.2037 0.036 Uiso 1 1 calc R . .
H5B H 0.5341 0.3558 0.2920 0.036 Uiso 1 1 calc R . .
C2 C 0.9821(5) 0.28870(13) 0.4677(4) 0.0326(9) Uani 1 1 d . . .
H2A H 1.0709 0.2721 0.5068 0.039 Uiso 1 1 calc R . .
H2B H 1.0097 0.2961 0.3862 0.039 Uiso 1 1 calc R . .
O5 O 0.3029(4) 0.26982(12) 0.1592(3) 0.0584(9) Uani 1 1 d . . .
C3 C 1.0194(4) 0.36963(13) 0.4738(3) 0.0292(8) Uani 1 1 d . . .
H3A H 1.1304 0.3644 0.4561 0.035 Uiso 1 1 calc R . .
H3B H 1.0166 0.3956 0.5255 0.035 Uiso 1 1 calc R . .
C4 C 0.9182(4) 0.37796(13) 0.3564(3) 0.0288(8) Uani 1 1 d . . .
H4A H 0.9474 0.4064 0.3228 0.035 Uiso 1 1 calc R . .
H4B H 0.9400 0.3551 0.2979 0.035 Uiso 1 1 calc R . .
C6 C 0.6894(5) 0.30265(13) 0.2951(3) 0.0305(8) Uani 1 1 d . . .
H6A H 0.6125 0.2855 0.2444 0.037 Uiso 1 1 calc R . .
H6B H 0.7957 0.2975 0.2670 0.037 Uiso 1 1 calc R . .
C7 C 0.5398(5) 0.25941(14) 0.4362(4) 0.0377(10) Uani 1 1 d . . .
H7A H 0.5472 0.2333 0.3872 0.057 Uiso 1 1 calc R . .
H7B H 0.4454 0.2759 0.4092 0.057 Uiso 1 1 calc R . .
H7C H 0.5327 0.2509 0.5195 0.057 Uiso 1 1 calc R . .
C1 C 0.8323(5) 0.26044(13) 0.4611(4) 0.0334(9) Uani 1 1 d . . .
H1A H 0.8431 0.2368 0.4024 0.040 Uiso 1 1 calc R . .
H1B H 0.8199 0.2469 0.5396 0.040 Uiso 1 1 calc R . .
C10 C 0.4791(5) 0.42945(15) 0.7642(4) 0.0430(11) Uani 1 1 d . . .
H10 H 0.4543 0.3977 0.7690 0.052 Uiso 1 1 calc R . .
C8 C 1.0444(5) 0.32688(16) 0.6598(4) 0.0404(10) Uani 1 1 d . . .
H8A H 1.1580 0.3245 0.6507 0.061 Uiso 1 1 calc R . .
H8B H 1.0080 0.3009 0.7003 0.061 Uiso 1 1 calc R . .
H8C H 1.0235 0.3527 0.7070 0.061 Uiso 1 1 calc R . .
C12 C 0.7659(5) 0.48900(13) 0.6917(4) 0.0402(10) Uani 1 1 d . . .
H12 H 0.7103 0.4924 0.6110 0.048 Uiso 1 1 calc R . .
C11 C 0.8268(5) 0.41506(14) 0.8898(4) 0.0356(9) Uani 1 1 d . . .
H11 H 0.9371 0.4116 0.8653 0.043 Uiso 1 1 calc R . .
F1 F 0.4027(3) 0.34476(12) 0.0194(3) 0.0805(11) Uani 1 1 d . . .
F3 F 0.2011(4) 0.31262(16) -0.0730(3) 0.0975(14) Uani 1 1 d . . .
C9 C 0.6818(5) 0.42397(13) 0.3751(4) 0.0378(10) Uani 1 1 d . . .
H9A H 0.6877 0.4359 0.2950 0.057 Uiso 1 1 calc R . .
H9B H 0.7466 0.4416 0.4320 0.057 Uiso 1 1 calc R . .
H9C H 0.5720 0.4244 0.3967 0.057 Uiso 1 1 calc R . .
F2 F 0.1699(4) 0.37537(14) 0.0134(5) 0.115(2) Uani 1.000(12) 1 d . . .
C15 C 0.7748(5) 0.36882(15) 0.9305(4) 0.0425(11) Uani 1 1 d . . .
H15A H 0.8480 0.3586 0.9955 0.064 Uiso 1 1 calc R . .
H15B H 0.7760 0.3486 0.8635 0.064 Uiso 1 1 calc R . .
H15C H 0.6680 0.3704 0.9580 0.064 Uiso 1 1 calc R . .
C19 C 0.2460(6) 0.33663(19) 0.0239(5) 0.0564(14) Uani 1 1 d . . .
C17 C 0.7185(6) 0.52963(15) 0.7652(5) 0.0536(13) Uani 1 1 d . . .
H17A H 0.7729 0.5285 0.8447 0.080 Uiso 1 1 calc R . .
H17B H 0.6042 0.5296 0.7723 0.080 Uiso 1 1 calc R . .
H17C H 0.7488 0.5562 0.7246 0.080 Uiso 1 1 calc R . .
C14 C 0.4186(6) 0.4505(2) 0.8785(5) 0.0659(16) Uani 1 1 d . . .
H14A H 0.4426 0.4816 0.8793 0.099 Uiso 1 1 calc R . .
H14B H 0.4710 0.4367 0.9489 0.099 Uiso 1 1 calc R . .
H14C H 0.3043 0.4463 0.8790 0.099 Uiso 1 1 calc R . .
C13 C 0.3847(6) 0.44668(19) 0.6495(5) 0.0620(16) Uani 1 1 d . . .
H13A H 0.2716 0.4419 0.6564 0.093 Uiso 1 1 calc R . .
H13B H 0.4186 0.4311 0.5799 0.093 Uiso 1 1 calc R . .
H13C H 0.4048 0.4778 0.6405 0.093 Uiso 1 1 calc R . .
C18 C 0.9460(6) 0.49039(17) 0.6721(5) 0.0629(15) Uani 1 1 d . . .
H18A H 0.9703 0.5171 0.6294 0.094 Uiso 1 1 calc R . .
H18B H 0.9744 0.4651 0.6253 0.094 Uiso 1 1 calc R . .
H18C H 1.0064 0.4899 0.7493 0.094 Uiso 1 1 calc R . .
C16 C 0.8383(7) 0.44688(19) 0.9980(5) 0.0658(16) Uani 1 1 d . . .
H16A H 0.7347 0.4494 1.0306 0.099 Uiso 1 1 calc R . .
H16B H 0.8726 0.4755 0.9719 0.099 Uiso 1 1 calc R . .
H16C H 0.9149 0.4356 1.0594 0.099 Uiso 1 1 calc R . .

loop_
_atom_site_aniso_label
_atom_site_aniso_U_11
_atom_site_aniso_U_22
_atom_site_aniso_U_33
_atom_site_aniso_U_23
_atom_site_aniso_U_13
_atom_site_aniso_U_12
Mo1 0.02340(15) 0.02352(16) 0.02330(16) -0.00114(14) 0.00364(11) -0.00063(14)
S1 0.0224(5) 0.0517(7) 0.0343(5) -0.0096(5) 0.0036(4) -0.0009(4)
Si1 0.0245(5) 0.0246(5) 0.0324(6) -0.0050(4) 0.0016(4) 0.0004(4)
O1 0.0281(13) 0.0250(14) 0.0299(14) -0.0032(11) 0.0046(11) -0.0003(11)
O2 0.0235(13) 0.0411(17) 0.0371(15) -0.0059(13) 0.0034(11) 0.0014(11)
N2 0.0249(15) 0.0256(16) 0.0252(16) -0.0029(13) -0.0025(12) 0.0024(12)
N1 0.0289(16) 0.0271(17) 0.0285(17) -0.0007(13) 0.0017(13) -0.0054(13)
O3 0.0463(17) 0.0312(15) 0.0288(15) 0.0015(12) 0.0048(12) -0.0031(13)
O6 0.0258(15) 0.054(2) 0.0477(18) -0.0170(15) 0.0061(13) -0.0101(13)
N3 0.0256(15) 0.0236(16) 0.0290(16) 0.0017(13) 0.0014(13) 0.0032(13)
O4 0.0329(17) 0.107(3) 0.071(2) -0.052(2) 0.0060(16) -0.0150(19)
C5 0.0262(19) 0.039(2) 0.0255(19) 0.0031(16) -0.0001(15) -0.0011(16)
C2 0.037(2) 0.028(2) 0.033(2) -0.0004(17) 0.0024(17) 0.0081(17)
O5 0.0449(19) 0.069(2) 0.063(2) 0.0114(19) 0.0103(16) 0.0156(17)
C3 0.0207(17) 0.030(2) 0.037(2) -0.0029(17) 0.0035(15) -0.0036(15)
C4 0.0253(18) 0.028(2) 0.034(2) 0.0029(17) 0.0069(15) -0.0068(15)
C6 0.033(2) 0.033(2) 0.0253(19) -0.0013(17) 0.0024(16) -0.0088(17)
C7 0.041(2) 0.035(2) 0.037(2) 0.0013(19) 0.0061(18) -0.0189(19)
C1 0.043(2) 0.024(2) 0.033(2) 0.0009(16) 0.0032(18) 0.0033(17)
C10 0.033(2) 0.040(3) 0.056(3) -0.013(2) 0.006(2) 0.0013(19)
C8 0.031(2) 0.053(3) 0.036(2) -0.005(2) -0.0081(18) 0.0114(19)
C12 0.046(3) 0.028(2) 0.046(3) -0.0038(19) -0.001(2) -0.0003(18)
C11 0.036(2) 0.039(2) 0.032(2) -0.0035(19) -0.0010(17) -0.0002(18)
F1 0.0376(16) 0.100(3) 0.106(3) 0.038(2) 0.0177(16) -0.0103(17)
F3 0.089(3) 0.169(4) 0.0342(17) 0.015(2) 0.0021(17) -0.025(3)
C9 0.042(2) 0.029(2) 0.043(2) 0.0107(19) 0.0052(19) 0.0134(18)
F2 0.062(3) 0.089(3) 0.193(5) 0.076(3) 0.006(3) 0.007(2)
C15 0.045(3) 0.047(3) 0.035(2) 0.004(2) 0.0034(19) -0.001(2)
C19 0.033(2) 0.066(4) 0.069(4) 0.024(3) -0.002(2) -0.003(2)
C17 0.056(3) 0.032(2) 0.072(3) -0.009(2) -0.001(3) 0.006(2)
C14 0.047(3) 0.069(4) 0.085(4) -0.019(3) 0.024(3) 0.000(3)
C13 0.033(3) 0.066(4) 0.086(4) -0.021(3) -0.008(3) 0.017(2)
C18 0.061(3) 0.040(3) 0.090(4) -0.013(3) 0.027(3) -0.014(2)
C16 0.090(4) 0.059(3) 0.046(3) -0.013(3) -0.015(3) 0.005(3)

loop_
_atom_type_symbol
_atom_type_description
_atom_type_scat_dispersion_real
_atom_type_scat_dispersion_imag
_atom_type_scat_source
C C 0.0033 0.0016 'International Tables Vol C Tables 4.2.6.8 and 6.1.1.4'
H H 0.0000 0.0000 'International Tables Vol C Tables 4.2.6.8 and 6.1.1.4'
N N 0.0061 0.0033 'International Tables Vol C Tables 4.2.6.8 and 6.1.1.4'
O O 0.0106 0.0060 'International Tables Vol C Tables 4.2.6.8 and 6.1.1.4'
F F 0.0171 0.0103 'International Tables Vol C Tables 4.2.6.8 and 6.1.1.4'
Si Si 0.0817 0.0704 'International Tables Vol C Tables 4.2.6.8 and 6.1.1.4'
S S 0.1246 0.1234 'International Tables Vol C Tables 4.2.6.8 and 6.1.1.4'
Mo Mo -1.6832 0.6857 'International Tables Vol C Tables 4.2.6.8 and 6.1.1.4'

loop_
_geom_angle_atom_site_label_1
_geom_angle_atom_site_label_2
_geom_angle_atom_site_label_3
_geom_angle
_geom_angle_site_symmetry_1
_geom_angle_site_symmetry_3
_geom_angle_publ_flag
O3 Mo1 O2 105.87(14) . . ?
O3 Mo1 O1 105.47(12) . . ?
O2 Mo1 O1 104.45(12) . . ?
O3 Mo1 N1 87.33(12) . . ?
O2 Mo1 N1 88.64(12) . . ?
O1 Mo1 N1 157.99(11) . . ?
O3 Mo1 N2 89.52(12) . . ?
O2 Mo1 N2 157.14(12) . . ?
O1 Mo1 N2 87.02(10) . . ?
N1 Mo1 N2 75.04(11) . . ?
O3 Mo1 N3 157.73(12) . . ?
O2 Mo1 N3 87.28(12) . . ?
O1 Mo1 N3 87.95(11) . . ?
N1 Mo1 N3 74.86(11) . . ?
N2 Mo1 N3 73.22(10) . . ?
O4 S1 O5 115.0(2) . . ?
O4 S1 O6 114.21(19) . . ?
O5 S1 O6 114.9(2) . . ?
O4 S1 C19 104.4(3) . . ?
O5 S1 C19 102.5(2) . . ?
O6 S1 C19 103.6(2) . . ?
O1 Si1 C11 105.11(16) . . ?
O1 Si1 C12 105.54(17) . . ?
C11 Si1 C12 113.0(2) . . ?
O1 Si1 C10 106.51(17) . . ?
C11 Si1 C10 113.5(2) . . ?
C12 Si1 C10 112.4(2) . . ?
Si1 O1 Mo1 145.09(16) . . ?
C3 N2 C8 109.0(3) . . ?
C3 N2 C2 110.9(3) . . ?
C8 N2 C2 108.9(3) . . ?
C3 N2 Mo1 107.3(2) . . ?
C8 N2 Mo1 109.0(2) . . ?
C2 N2 Mo1 111.6(2) . . ?
C7 N1 C1 108.8(3) . . ?
C7 N1 C6 108.6(3) . . ?
C1 N1 C6 110.5(3) . . ?
C7 N1 Mo1 108.6(2) . . ?
C1 N1 Mo1 106.1(2) . . ?
C6 N1 Mo1 114.2(2) . . ?
C9 N3 C5 109.1(3) . . ?
C9 N3 C4 109.2(3) . . ?
C5 N3 C4 111.0(3) . . ?
C9 N3 Mo1 109.8(2) . . ?
C5 N3 Mo1 103.9(2) . . ?
C4 N3 Mo1 113.7(2) . . ?
N3 C5 C6 110.8(3) . . ?
N2 C2 C1 110.9(3) . . ?
N2 C3 C4 110.2(3) . . ?
N3 C4 C3 110.8(3) . . ?
N1 C6 C5 110.8(3) . . ?
N1 C1 C2 111.1(3) . . ?
C14 C10 C13 111.3(4) . . ?
C14 C10 Si1 115.5(3) . . ?
C13 C10 Si1 111.2(3) . . ?
C18 C12 C17 110.0(4) . . ?
C18 C12 Si1 111.6(3) . . ?
C17 C12 Si1 116.4(3) . . ?
C16 C11 C15 110.1(4) . . ?
C16 C11 Si1 117.6(3) . . ?
C15 C11 Si1 110.9(3) . . ?
F3 C19 F2 107.6(5) . . ?
F3 C19 F1 107.1(5) . . ?
F2 C19 F1 107.3(4) . . ?
F3 C19 S1 111.9(4) . . ?
F2 C19 S1 111.4(4) . . ?
F1 C19 S1 111.3(3) . . ?

loop_
_geom_bond_atom_site_label_1
_geom_bond_atom_site_label_2
_geom_bond_distance
_geom_bond_site_symmetry_2
_geom_bond_publ_flag
Mo1 O3 1.699(3) . ?
Mo1 O2 1.701(3) . ?
Mo1 O1 1.891(2) . ?
Mo1 N1 2.273(3) . ?
Mo1 N2 2.355(3) . ?
Mo1 N3 2.363(3) . ?
S1 O4 1.427(3) . ?
S1 O5 1.434(4) . ?
S1 O6 1.436(3) . ?
S1 C19 1.800(5) . ?
Si1 O1 1.668(3) . ?
Si1 C11 1.882(4) . ?
Si1 C12 1.883(4) . ?
Si1 C10 1.888(4) . ?
N2 C3 1.481(5) . ?
N2 C8 1.492(5) . ?
N2 C2 1.503(5) . ?
N1 C7 1.494(5) . ?
N1 C1 1.497(5) . ?
N1 C6 1.507(5) . ?
N3 C9 1.474(5) . ?
N3 C5 1.486(5) . ?
N3 C4 1.504(4) . ?
C5 C6 1.518(5) . ?
C2 C1 1.507(5) . ?
C3 C4 1.517(5) . ?
C10 C14 1.527(6) . ?
C10 C13 1.534(7) . ?
C12 C18 1.529(6) . ?
C12 C17 1.536(6) . ?
C11 C16 1.529(6) . ?
C11 C15 1.535(6) . ?
F1 C19 1.331(5) . ?
F3 C19 1.324(7) . ?
F2 C19 1.329(6) . ?
